data_4126730
loop_
_publ_author_name
'Pang, Jiandong'
'Yuan, Shuai'
'Qin, Junsheng'
'Liu, Caiping'
'Lollar, Christina'
'Wu, Mingyan'
'Yuan, Daqiang'
'Zhou, Hong-Cai'
'Hong, Maochun'

_publ_section_title
;
 Control the Structure of Zr-Tetracarboxylate Frameworks through Steric
 Tuning.
;
_journal_name_full 'Journal of the American Chemical Society'
_journal_paper_doi 10.1021/jacs.7b09973
_journal_year 2017
_chemical_formula_sum 'C42 H28 O16 Zr3'
_chemical_formula_weight 1062.30
_space_group_crystal_system hexagonal
_space_group_IT_number 191
_space_group_name_Hall '-P 6 2'
_space_group_name_H-M_alt 'P 6/m m m'
_symmetry_space_group_name_Hall '-P 6 2'
_symmetry_space_group_name_H-M 'P 6/m m m'
_atom_sites_solution_hydrogens mixed
_audit_creation_method SHELXL-2017/1
_cell_angle_alpha 90
_cell_angle_beta 90
_cell_angle_gamma 120
_cell_formula_units_Z 6
_cell_length_a 40.313(15)
_cell_length_b 40.313
_cell_length_c 16.344(7)
_cell_measurement_reflns_used 4299
_cell_measurement_temperature 297(2)
_cell_measurement_theta_max 48.8438
_cell_measurement_theta_min 2.5312
_cell_volume 23003(13)
_computing_cell_refinement 'SAINT+ ver. (Bruker, 2001)'
_computing_data_collection 'APEX2  (Bruker, 2008)'
_computing_data_reduction 'SAINT+ ver. (Bruker, 2001)'
_computing_molecular_graphics 'SHELXTL (Sheldrick, 2017)'
_computing_publication_material 'SHELXTL (Sheldrick, 2017)'
_computing_structure_refinement 'SHELXL-2017/1 (Sheldrick, 2017)'
_computing_structure_solution 'SHELXS-2017/1 (Sheldrick, 2017)'
_diffrn_ambient_temperature 297(2)
_diffrn_measured_fraction_theta_full 0.981
_diffrn_measured_fraction_theta_max 0.981
_diffrn_measurement_device_type 'Bruker SMART APEX II CCD area detector'
_diffrn_measurement_method 'phi and omega scans'
_diffrn_radiation_type CuK\a
_diffrn_radiation_wavelength 1.54184
_diffrn_reflns_av_R_equivalents 0.4557
_diffrn_reflns_av_unetI/netI 0.1870
_diffrn_reflns_Laue_measured_fraction_full 0.981
_diffrn_reflns_Laue_measured_fraction_max 0.981
_diffrn_reflns_limit_h_max 38
_diffrn_reflns_limit_h_min -20
_diffrn_reflns_limit_k_max 41
_diffrn_reflns_limit_k_min -24
_diffrn_reflns_limit_l_max 17
_diffrn_reflns_limit_l_min -14
_diffrn_reflns_number 5813
_diffrn_reflns_point_group_measured_fraction_full 0.981
_diffrn_reflns_point_group_measured_fraction_max 0.981
_diffrn_reflns_theta_full 57.541
_diffrn_reflns_theta_max 57.541
_diffrn_reflns_theta_min 2.192
_diffrn_source 'fine-focus sealed tube'
_exptl_absorpt_coefficient_mu 1.814
_exptl_absorpt_correction_T_max 0.7514
_exptl_absorpt_correction_T_min 0.3733
_exptl_absorpt_correction_type multi-scan
_exptl_crystal_colour yellow
_exptl_crystal_density_diffrn 0.460
_exptl_crystal_description block
_exptl_crystal_F_000 3168
_exptl_crystal_size_max 0.1
_exptl_crystal_size_mid 0.1
_exptl_crystal_size_min 0.05
_refine_diff_density_max 1.185
_refine_diff_density_min -1.714
_refine_diff_density_rms 0.084
_refine_ls_extinction_method none
_refine_ls_goodness_of_fit_ref 0.730
_refine_ls_hydrogen_treatment constr
_refine_ls_matrix_type full
_refine_ls_number_parameters 155
_refine_ls_number_reflns 5813
_refine_ls_number_restraints 6
_refine_ls_restrained_S_all 0.732
_refine_ls_R_factor_all 0.1036
_refine_ls_R_factor_gt 0.0738
_refine_ls_shift/su_max 0.002
_refine_ls_shift/su_mean 0.000
_refine_ls_structure_factor_coef Fsqd
_refine_ls_weighting_details 'w=1/[\s^2^(Fo^2^)+(0.0910P)^2^] where P=(Fo^2^+2Fc^2^)/3'
_refine_ls_weighting_scheme calc
_refine_ls_wR_factor_gt 0.1727
_refine_ls_wR_factor_ref 0.1822
_reflns_Friedel_coverage 0.000
_reflns_number_gt 1940
_reflns_number_total 5813
_reflns_threshold_expression 'I > 2\s(I)'
_cod_data_source_file ja7b09973_si_002.cif
_cod_data_source_block MLPCN-608-1
_cod_original_cell_volume 23002(20)
_cod_database_code 4126730
_shelx_shelxl_version_number 2017/1
_shelx_space_group_comment
;
The symmetry employed for this shelxl refinement is uniquely defined
by the following loop, which should always be used as a source of
symmetry information in preference to the above space-group names.
They are only intended as comments.
;

loop_
_space_group_symop_operation_xyz
'x, y, z'
'x-y, x, z'
'-y, x-y, z'
'-x, -y, z'
'-x+y, -x, z'
'y, -x+y, z'
'x-y, -y, -z'
'-x, -x+y, -z'
'y, x, -z'
'-y, -x, -z'
'-x+y, y, -z'
'x, x-y, -z'
'-x, -y, -z'
'-x+y, -x, -z'
'y, -x+y, -z'
'x, y, -z'
'x-y, x, -z'
'-y, x-y, -z'
'-x+y, y, z'
'x, x-y, z'
'-y, -x, z'
'y, x, z'
'x-y, -y, z'
'-x, -x+y, z'

loop_
_atom_site_label
_atom_site_type_symbol
_atom_site_fract_x
_atom_site_fract_y
_atom_site_fract_z
_atom_site_U_iso_or_equiv
_atom_site_adp_type
_atom_site_occupancy
_atom_site_site_symmetry_order
_atom_site_calc_flag
_atom_site_refinement_flags_posn
_atom_site_refinement_flags_adp
_atom_site_refinement_flags_occupancy
Zr1 Zr 0.53581(2) 0.07161(3) 0.000000 0.0633(4) Uani 1 4 d S T P
Zr2 Zr 0.54396(2) 0.000000 0.10783(6) 0.0737(4) Uani 1 2 d S T P
O1 O 0.59321(15) 0.05804(15) 0.1502(3) 0.0956(18) Uani 1 1 d . . .
O2 O 0.58597(14) 0.10450(12) 0.0834(3) 0.0841(17) Uani 1 1 d . . .
O3 O 0.51676(8) 0.03352(16) 0.1074(3) 0.0740(19) Uani 1 2 d S T P
O4 O 0.56255(16) 0.03559(14) 0.000000 0.0530(17) Uani 1 2 d S T P
O5 O 0.60030(14) 0.000000 0.0701(5) 0.138(3) Uani 1 2 d S T P
H5A H 0.621613 0.020620 0.075328 0.207 Uiso 1 1 d R U .
O6 O 0.54272(18) 0.000000 0.2419(4) 0.130(3) Uani 1 2 d S T P
H6A H 0.521703 -0.019580 0.255508 0.195 Uiso 1 1 d R U .
C1 C 0.6013(2) 0.0922(3) 0.1298(6) 0.095(3) Uani 1 1 d . . .
C2 C 0.6331(2) 0.1241(3) 0.1848(5) 0.092(3) Uani 1 1 d . . .
C3 C 0.6442(3) 0.1607(2) 0.1742(5) 0.121(4) Uani 1 1 d . . .
H3 H 0.630912 0.166826 0.136210 0.145 Uiso 1 1 calc R U .
C4 C 0.6755(2) 0.1918(2) 0.2178(6) 0.115(3) Uani 1 1 d . . .
H4 H 0.682713 0.217328 0.208634 0.139 Uiso 1 1 calc R U .
C5 C 0.6933(3) 0.1814(2) 0.2720(5) 0.102(3) Uani 1 1 d . . .
C6 C 0.6813(3) 0.1432(3) 0.2889(5) 0.129(4) Uani 1 1 d . . .
H6 H 0.693225 0.136770 0.329474 0.155 Uiso 1 1 calc R U .
C7 C 0.6504(2) 0.1143(2) 0.2430(5) 0.120(3) Uani 1 1 d . . .
H7 H 0.642110 0.088636 0.253050 0.144 Uiso 1 1 calc R U .
C8 C 0.75443(18) 0.24557(18) 0.2891(7) 0.118(5) Uani 1 2 d S T P
H8 H 0.752797 0.247203 0.232654 0.142 Uiso 1 2 calc R U P
C9 C 0.7264(2) 0.2156(2) 0.3229(5) 0.092(3) Uani 1 1 d . . .
C10 C 0.7262(2) 0.2132(2) 0.4069(5) 0.091(3) Uani 1 1 d . . .
C11 C 0.75682(16) 0.24318(16) 0.4516(6) 0.097(4) Uani 1 2 d S T P
C12 C 0.6931(4) 0.1853(4) 0.4619(6) 0.089(5) Uani 0.5 1 d . U P
H12 H 0.671079 0.166708 0.436015 0.107 Uiso 0.5 1 calc R U P

loop_
_atom_site_aniso_label
_atom_site_aniso_U_11
_atom_site_aniso_U_22
_atom_site_aniso_U_33
_atom_site_aniso_U_23
_atom_site_aniso_U_13
_atom_site_aniso_U_12
Zr1 0.0785(8) 0.0498(8) 0.0520(8) 0.000 0.000 0.0249(4)
Zr2 0.0838(6) 0.0565(6) 0.0716(7) 0.000 -0.0078(5) 0.0283(3)
O1 0.126(5) 0.083(4) 0.073(4) -0.019(3) -0.031(3) 0.048(4)
O2 0.073(4) 0.027(3) 0.103(5) -0.003(3) 0.009(3) -0.011(3)
O3 0.092(4) 0.058(4) 0.060(4) 0.040(4) 0.0202(18) 0.0291(19)
O4 0.098(5) 0.034(3) 0.019(3) 0.000 0.000 0.028(3)
O5 0.068(4) 0.049(4) 0.291(10) 0.000 -0.067(5) 0.025(2)
O6 0.142(5) 0.122(6) 0.118(7) 0.000 -0.066(5) 0.061(3)
C1 0.083(7) 0.057(6) 0.125(10) -0.022(6) -0.032(6) 0.021(6)
C2 0.103(7) 0.101(8) 0.081(7) 0.014(6) -0.031(5) 0.059(7)
C3 0.178(10) 0.065(6) 0.109(8) -0.019(6) -0.056(7) 0.053(7)
C4 0.105(8) 0.077(7) 0.108(8) -0.020(6) -0.043(6) 0.003(6)
C5 0.111(8) 0.063(6) 0.080(7) 0.026(6) -0.007(6) 0.005(6)
C6 0.143(9) 0.096(7) 0.080(7) -0.023(6) -0.061(6) 0.008(7)
C7 0.100(7) 0.084(7) 0.132(8) -0.022(6) -0.060(6) 0.013(5)
C8 0.071(5) 0.071(5) 0.106(11) 0.040(5) -0.040(5) -0.043(7)
C9 0.080(6) 0.069(6) 0.061(6) -0.015(5) -0.019(5) -0.014(5)
C10 0.073(6) 0.078(6) 0.061(6) -0.020(5) -0.029(5) -0.009(5)
C11 0.077(5) 0.077(5) 0.078(9) 0.007(4) -0.007(4) -0.006(7)
C12 0.094(8) 0.078(8) 0.046(7) -0.027(6) 0.001(6) 0.006(6)

loop_
_atom_type_symbol
_atom_type_description
_atom_type_scat_dispersion_real
_atom_type_scat_dispersion_imag
_atom_type_scat_source
C C 0.0181 0.0091 'International Tables Vol C Tables 4.2.6.8 and 6.1.1.4'
H H 0.0000 0.0000 'International Tables Vol C Tables 4.2.6.8 and 6.1.1.4'
O O 0.0492 0.0322 'International Tables Vol C Tables 4.2.6.8 and 6.1.1.4'
Zr Zr -0.1862 2.2449 'International Tables Vol C Tables 4.2.6.8 and 6.1.1.4'

loop_
_geom_angle_atom_site_label_1
_geom_angle_atom_site_label_2
_geom_angle_atom_site_label_3
_geom_angle
_geom_angle_site_symmetry_1
_geom_angle_site_symmetry_3
O4 Zr1 O4 110.2(3) . 19_655
O4 Zr1 O3 69.80(11) . .
O4 Zr1 O3 69.80(11) 19_655 .
O4 Zr1 O3 69.80(11) . 16
O4 Zr1 O3 69.80(11) 19_655 16
O3 Zr1 O3 105.7(3) . 16
O4 Zr1 O2 78.20(17) . 16
O4 Zr1 O2 142.23(13) 19_655 16
O3 Zr1 O2 142.56(14) . 16
O3 Zr1 O2 79.90(18) 16 16
O4 Zr1 O2 142.23(13) . 19_655
O4 Zr1 O2 78.19(17) 19_655 19_655
O3 Zr1 O2 79.90(18) . 19_655
O3 Zr1 O2 142.56(14) 16 19_655
O2 Zr1 O2 118.4(3) 16 19_655
O4 Zr1 O2 142.23(13) . 11_655
O4 Zr1 O2 78.19(17) 19_655 11_655
O3 Zr1 O2 142.56(14) . 11_655
O3 Zr1 O2 79.90(18) 16 11_655
O2 Zr1 O2 74.7(3) 16 11_655
O2 Zr1 O2 74.9(3) 19_655 11_655
O4 Zr1 O2 78.19(17) . .
O4 Zr1 O2 142.23(13) 19_655 .
O3 Zr1 O2 79.90(18) . .
O3 Zr1 O2 142.56(14) 16 .
O2 Zr1 O2 74.9(3) 16 .
O2 Zr1 O2 74.7(3) 19_655 .
O2 Zr1 O2 118.4(3) 11_655 .
O4 Zr1 Zr2 35.34(7) . .
O4 Zr1 Zr2 90.39(13) 19_655 .
O3 Zr1 Zr2 34.47(8) . .
O3 Zr1 Zr2 88.30(14) 16 .
O2 Zr1 Zr2 111.18(14) 16 .
O2 Zr1 Zr2 111.30(13) 19_655 .
O2 Zr1 Zr2 165.80(14) 11_655 .
O2 Zr1 Zr2 75.83(13) . .
O4 Zr1 Zr2 35.34(7) . 16
O4 Zr1 Zr2 90.39(13) 19_655 16
O3 Zr1 Zr2 88.30(14) . 16
O3 Zr1 Zr2 34.47(8) 16 16
O2 Zr1 Zr2 75.83(13) 16 16
O2 Zr1 Zr2 165.81(14) 19_655 16
O2 Zr1 Zr2 111.30(13) 11_655 16
O2 Zr1 Zr2 111.18(14) . 16
Zr2 Zr1 Zr2 59.81(4) . 16
O4 Zr1 Zr2 90.39(13) . 13_655
O4 Zr1 Zr2 35.35(7) 19_655 13_655
O3 Zr1 Zr2 88.30(14) . 13_655
O3 Zr1 Zr2 34.47(8) 16 13_655
O2 Zr1 Zr2 111.30(13) 16 13_655
O2 Zr1 Zr2 111.18(14) 19_655 13_655
O2 Zr1 Zr2 75.83(13) 11_655 13_655
O2 Zr1 Zr2 165.81(14) . 13_655
Zr2 Zr1 Zr2 89.98(4) . 13_655
Zr2 Zr1 Zr2 60.17(4) 16 13_655
O4 Zr1 Zr2 90.39(13) . 4_655
O4 Zr1 Zr2 35.35(7) 19_655 4_655
O3 Zr1 Zr2 34.47(8) . 4_655
O3 Zr1 Zr2 88.30(14) 16 4_655
O2 Zr1 Zr2 165.81(14) 16 4_655
O2 Zr1 Zr2 75.83(13) 19_655 4_655
O2 Zr1 Zr2 111.18(14) 11_655 4_655
O2 Zr1 Zr2 111.30(13) . 4_655
Zr2 Zr1 Zr2 60.17(4) . 4_655
Zr2 Zr1 Zr2 89.98(4) 16 4_655
Zr2 Zr1 Zr2 59.80(4) 13_655 4_655
O3 Zr2 O3 66.9(3) 4_655 .
O3 Zr2 O4 109.1(2) 4_655 .
O3 Zr2 O4 72.08(19) . .
O3 Zr2 O4 72.08(19) 4_655 7
O3 Zr2 O4 109.1(2) . 7
O4 Zr2 O4 70.4(2) . 7
O3 Zr2 O6 89.1(2) 4_655 .
O3 Zr2 O6 89.1(2) . .
O4 Zr2 O6 144.82(10) . .
O4 Zr2 O6 144.82(11) 7 .
O3 Zr2 O1 141.76(18) 4_655 .
O3 Zr2 O1 79.09(19) . .
O4 Zr2 O1 74.45(17) . .
O4 Zr2 O1 138.67(18) 7 .
O6 Zr2 O1 72.92(15) . .
O3 Zr2 O1 79.09(19) 4_655 23
O3 Zr2 O1 141.76(18) . 23
O4 Zr2 O1 138.67(18) . 23
O4 Zr2 O1 74.45(17) 7 23
O6 Zr2 O1 72.92(15) . 23
O1 Zr2 O1 124.3(3) . 23
O3 Zr2 O5 143.56(14) 4_655 .
O3 Zr2 O5 143.56(14) . .
O4 Zr2 O5 76.8(2) . .
O4 Zr2 O5 76.8(2) 7 .
O6 Zr2 O5 106.5(3) . .
O1 Zr2 O5 74.66(15) . .
O1 Zr2 O5 74.66(15) 23 .
O3 Zr2 Zr2 89.81(16) 4_655 16
O3 Zr2 Zr2 89.81(16) . 16
O4 Zr2 Zr2 35.19(11) . 16
O4 Zr2 Zr2 35.19(10) 7 16
O6 Zr2 Zr2 178.70(19) . 16
O1 Zr2 Zr2 107.57(13) . 16
O1 Zr2 Zr2 107.57(13) 23 16
O5 Zr2 Zr2 74.82(18) . 16
O3 Zr2 Zr1 88.27(15) 4_655 .
O3 Zr2 Zr1 35.94(13) . .
O4 Zr2 Zr1 36.16(14) . .
O4 Zr2 Zr1 90.43(12) 7 .
O6 Zr2 Zr1 119.14(12) . .
O1 Zr2 Zr1 72.75(13) . .
O1 Zr2 Zr1 162.64(13) 23 .
O5 Zr2 Zr1 110.69(12) . .
Zr2 Zr2 Zr1 60.098(18) 16 .
O3 Zr2 Zr1 35.94(13) 4_655 13_655
O3 Zr2 Zr1 88.27(15) . 13_655
O4 Zr2 Zr1 90.43(12) . 13_655
O4 Zr2 Zr1 36.16(14) 7 13_655
O6 Zr2 Zr1 119.14(12) . 13_655
O1 Zr2 Zr1 162.63(13) . 13_655
O1 Zr2 Zr1 72.75(13) 23 13_655
O5 Zr2 Zr1 110.69(12) . 13_655
Zr2 Zr2 Zr1 60.10(2) 16 13_655
Zr1 Zr2 Zr1 90.02(4) . 13_655
O3 Zr2 Zr2 33.44(13) 4_655 4_655
O3 Zr2 Zr2 33.44(13) . 4_655
O4 Zr2 Zr2 90.85(15) . 4_655
O4 Zr2 Zr2 90.86(15) 7 4_655
O6 Zr2 Zr2 88.70(19) . 4_655
O1 Zr2 Zr2 110.85(14) . 4_655
O1 Zr2 Zr2 110.86(13) 23 4_655
O5 Zr2 Zr2 164.82(18) . 4_655
Zr2 Zr2 Zr2 90.001(1) 16 4_655
Zr1 Zr2 Zr2 59.915(17) . 4_655
Zr1 Zr2 Zr2 59.91(2) 13_655 4_655
C1 O1 Zr2 129.7(5) . .
C1 O2 Zr1 128.5(5) . .
Zr2 O3 Zr2 113.1(3) . 4_655
Zr2 O3 Zr1 109.60(17) . .
Zr2 O3 Zr1 109.59(17) 4_655 .
Zr2 O4 Zr2 109.6(2) . 16
Zr2 O4 Zr1 108.50(18) . .
Zr2 O4 Zr1 108.50(18) 16 .
O2 C1 O1 133.0(9) . .
O2 C1 C2 113.0(8) . .
O1 C1 C2 113.3(8) . .
C3 C2 C7 118.9(9) . .
C3 C2 C1 121.5(8) . .
C7 C2 C1 119.6(9) . .
C2 C3 C4 124.4(9) . .
C5 C4 C3 115.4(9) . .
C4 C5 C6 122.4(9) . .
C4 C5 C9 115.2(8) . .
C6 C5 C9 122.0(8) . .
C5 C6 C7 118.7(9) . .
C2 C7 C6 120.0(9) . .
C9 C8 C9 129.1(12) . 21_665
C8 C9 C10 117.6(8) . .
C8 C9 C5 123.2(8) . .
C10 C9 C5 119.2(7) . .
C9 C10 C11 118.6(8) . .
C9 C10 C12 127.6(7) . .
C11 C10 C12 112.9(8) . .
C10 C11 C10 118.3(10) . 21_665
C10 C11 C11 120.8(5) . 16_556
C10 C11 C11 120.8(5) 21_665 16_556
C12 C12 C10 125.9(5) 16_556 .

loop_
_geom_bond_atom_site_label_1
_geom_bond_atom_site_label_2
_geom_bond_distance
_geom_bond_site_symmetry_2
Zr1 O4 2.199(5) .
Zr1 O4 2.199(5) 19_655
Zr1 O3 2.202(5) .
Zr1 O3 2.202(5) 16
Zr1 O2 2.241(5) 16
Zr1 O2 2.241(5) 19_655
Zr1 O2 2.241(5) 11_655
Zr1 O2 2.241(5) .
Zr1 Zr2 3.5351(11) .
Zr1 Zr2 3.5351(11) 16
Zr1 Zr2 3.5351(13) 13_655
Zr1 Zr2 3.5351(13) 4_655
Zr2 O3 2.124(3) 4_655
Zr2 O3 2.124(3) .
Zr2 O4 2.156(3) .
Zr2 O4 2.157(3) 7
Zr2 O6 2.192(7) .
Zr2 O1 2.291(5) .
Zr2 O1 2.291(5) 23
Zr2 O5 2.353(6) .
Zr2 Zr2 3.525(2) 16
Zr2 Zr2 3.544(2) 4_655
O1 C1 1.289(8) .
O2 C1 1.229(8) .
C1 C2 1.569(10) .
C2 C3 1.320(9) .
C2 C7 1.350(9) .
C3 C4 1.447(9) .
C4 C5 1.332(10) .
C5 C6 1.392(9) .
C5 C9 1.592(10) .
C6 C7 1.422(9) .
C8 C9 1.295(8) .
C8 C9 1.295(8) 21_665
C9 C10 1.376(9) .
C10 C11 1.424(7) .
C10 C12 1.532(12) .
C11 C11 1.583(19) 16_556
C12 C12 1.25(2) 16_556
